data_4322340
loop_
_publ_author_name
'F. Albert Cotton'
'Evgeny V. Dikarev'
'Santiago Herrero'
'Barbara Modec'

_publ_section_title
;
 Mixed Chloride/Amine Complexes of Dimolybdenum(II,II). 4. Rotational
 Isomers of Mo2Cl4(R-py)4 (R-py = 4-Picoline, 3,5-Lutidine, and
 4-tert-Butylpyridine)
;
_journal_name_full 'Inorganic Chemistry'
_journal_page_first 4882
_journal_page_last 4887
_journal_paper_doi 10.1021/ic990728k
_journal_volume 38
_journal_year 1999
_chemical_compound_source synthesized
_chemical_formula_analytical 'not measured'
_chemical_formula_moiety 'Mo2 Cl4 (N C5 H4 C (C H3)3)4, C6 H6'
_chemical_formula_structural
;
 1,3,5,7 (D2h)-Mo2Cl4(4-t-Bu-py)4, C6H6
;
_chemical_formula_sum 'C42 H58 Cl4 Mo2 N4'
_chemical_formula_weight 952.60
_chemical_melting_point ?
_chemical_name_systematic
; 
 Bis(trans-dichloro-bis(4-tert-butylpyridine))-di-molibdenum (II),
 D2h-isomer, benzene solvate
;
_space_group_IT_number 2
_symmetry_cell_setting triclinic
_symmetry_space_group_name_Hall '-P 1'
_symmetry_space_group_name_H-M 'P -1'
_atom_sites_solution_hydrogens geom
_atom_sites_solution_primary direct
_atom_sites_solution_secondary difmap
_audit_creation_method SHELXL
_cell_angle_alpha 67.950(4)
_cell_angle_beta 82.573(4)
_cell_angle_gamma 68.231(5)
_cell_formula_units_Z 2
_cell_length_a 11.6160(2)
_cell_length_b 13.120(2)
_cell_length_c 17.071(2)
_cell_measurement_reflns_used 249
_cell_measurement_temperature 213(2)
_cell_measurement_theta_max 20.8
_cell_measurement_theta_min 9.05
_cell_volume 2239.2(4)
_computing_cell_refinement 'MADNES (Enraf-Nonius, 1989)'
_computing_data_collection 'MADNES (Enraf-Nonius, 1989)'
_computing_data_reduction 'PROCOR (Kabsch, 1988)'
_computing_molecular_graphics 'SHELXTL V.5 (Siemens, 1994)'
_computing_publication_material CIFTAB
_computing_structure_refinement 'SHELXL-93 (Sheldrick, 1993)'
_computing_structure_solution 'SHELXTL V.5 (Siemens, 1994)'
_diffrn_ambient_temperature 213(2)
_diffrn_measurement_device 'Nonius FAST area detector'
_diffrn_measurement_method 'Ellipsoid-mask fitting'
_diffrn_radiation_monochromator graphite
_diffrn_radiation_source 'fine-focus sealed tube'
_diffrn_radiation_type MoK\a
_diffrn_radiation_wavelength 0.71073
_diffrn_reflns_av_R_equivalents 0.0579
_diffrn_reflns_av_sigmaI/netI 0.0422
_diffrn_reflns_limit_h_max 12
_diffrn_reflns_limit_h_min -12
_diffrn_reflns_limit_k_max 14
_diffrn_reflns_limit_k_min -14
_diffrn_reflns_limit_l_max 18
_diffrn_reflns_limit_l_min -18
_diffrn_reflns_number 11905
_diffrn_reflns_theta_max 22.50
_diffrn_reflns_theta_min 2.27
_diffrn_standards_number 'none (area detector data)'
_exptl_absorpt_coefficient_mu 0.831
_exptl_absorpt_correction_type none
_exptl_crystal_colour red
_exptl_crystal_density_diffrn 1.413
_exptl_crystal_density_meas ?
_exptl_crystal_density_method none
_exptl_crystal_description plate-shaped
_exptl_crystal_F_000 980
_exptl_crystal_size_max 0.25
_exptl_crystal_size_mid 0.23
_exptl_crystal_size_min 0.08
_refine_diff_density_max 0.691
_refine_diff_density_min -0.462
_refine_diff_density_rms 0.094
_refine_ls_extinction_coef noref
_refine_ls_extinction_method none
_refine_ls_goodness_of_fit_all 1.067
_refine_ls_goodness_of_fit_obs 1.072
_refine_ls_hydrogen_treatment noref
_refine_ls_matrix_type full
_refine_ls_number_parameters 469
_refine_ls_number_reflns 5624
_refine_ls_number_restraints 21
_refine_ls_restrained_S_all 1.074
_refine_ls_restrained_S_obs 1.073
_refine_ls_R_factor_all 0.0508
_refine_ls_R_factor_obs 0.0422
_refine_ls_shift/esd_max -0.001
_refine_ls_shift/esd_mean 0.000
_refine_ls_structure_factor_coef Fsqd
_refine_ls_weighting_details 'w=1/[\s^2^(Fo^2^)+(0.0391P)^2^+7.0400P] where P=(Fo^2^+2Fc^2^)/3'
_refine_ls_weighting_scheme calc
_refine_ls_wR_factor_all 0.1103
_refine_ls_wR_factor_obs 0.1003
_reflns_number_observed 4740
_reflns_number_total 5624
_reflns_observed_criterion >2sigma(I)
_cod_data_source_file ic990728k_6.cif
_cod_data_source_block Mo2Cl4(4-t-Bu-py)4,C6H6_(3a,C6H6)
_cod_depositor_comments
;
The following automatic conversions were performed:

'_chemical_melting_point' value 'not measured' was changed to '?' -
the value is undefined or not given.

Automatic conversion script
Id: cif_fix_values 1673 2011-04-08 12:14:43Z adriana 

The following automatic conversions were performed:

'_exptl_crystal_density_meas' value 'not measured' was changed to '?'
- the value is perceived as not measured.

Automatic conversion script
Id: cif_fix_values 3008 2015-01-20 13:52:24Z robertas 

The following automatic conversions were performed:

'_refine_ls_weighting_scheme' value 'calc
w=1/[\s^2^(Fo^2^)+(0.0391P)^2^+7.0400P] where P=(Fo^2^+2Fc^2^)/3' was
changed to 'calc'. New tag '_refine_ls_weighting_details' was
created. The value of the new tag was set to
'w=1/[\s^2^(Fo^2^)+(0.0391P)^2^+7.0400P] where P=(Fo^2^+2Fc^2^)/3'.

Automatic conversion script
Id: cif_fix_values 3143 2015-03-26 13:38:13Z robertas 
;
_cod_database_code 4322340

loop_
_symmetry_equiv_pos_as_xyz
'x, y, z'
'-x, -y, -z'

loop_
_atom_site_aniso_label
_atom_site_aniso_U_11
_atom_site_aniso_U_22
_atom_site_aniso_U_33
_atom_site_aniso_U_23
_atom_site_aniso_U_13
_atom_site_aniso_U_12
Mo1 0.0207(2) 0.0157(2) 0.0174(2) -0.0030(2) 0.0038(2) -0.0047(2)
Mo2 0.0210(2) 0.0158(2) 0.0157(2) -0.0030(2) 0.0030(2) -0.0046(2)
Cl1 0.0335(6) 0.0286(6) 0.0254(6) -0.0097(5) 0.0004(5) -0.0112(5)
Cl2 0.0342(6) 0.0301(7) 0.0231(6) -0.0068(5) 0.0093(5) -0.0067(5)
Cl3 0.0292(6) 0.0270(6) 0.0192(6) -0.0073(5) 0.0075(5) -0.0091(5)
Cl4 0.0359(6) 0.0304(7) 0.0223(6) -0.0105(5) 0.0006(5) -0.0092(5)
N1 0.026(2) 0.019(2) 0.022(2) -0.004(2) 0.002(2) -0.008(2)
C1 0.034(3) 0.021(3) 0.025(3) -0.005(2) 0.009(2) -0.007(2)
C2 0.048(3) 0.024(3) 0.025(3) -0.007(2) 0.010(2) -0.014(2)
C3 0.045(3) 0.021(3) 0.026(3) -0.008(2) -0.002(2) -0.008(2)
C4 0.037(3) 0.029(3) 0.023(3) -0.013(2) 0.006(2) -0.006(2)
C5 0.026(2) 0.020(3) 0.025(2) -0.008(2) 0.002(2) -0.005(2)
C6 0.081(4) 0.019(3) 0.037(3) -0.009(2) 0.008(3) -0.009(3)
N2 0.019(2) 0.024(2) 0.021(2) -0.004(2) 0.001(2) -0.007(2)
C10 0.020(2) 0.027(3) 0.024(3) -0.009(2) 0.004(2) -0.006(2)
C11 0.028(3) 0.029(3) 0.026(3) -0.003(2) 0.002(2) -0.012(2)
C12 0.021(2) 0.032(3) 0.035(3) -0.006(2) -0.003(2) -0.003(2)
C13 0.028(3) 0.038(3) 0.036(3) -0.006(3) 0.011(2) -0.005(2)
C14 0.022(2) 0.027(3) 0.030(3) -0.002(2) 0.006(2) -0.005(2)
C15 0.029(3) 0.031(3) 0.046(3) 0.003(3) 0.002(2) 0.000(2)
C16 0.041(3) 0.030(3) 0.048(3) 0.003(3) 0.001(3) -0.006(3)
C17 0.070(4) 0.038(4) 0.067(4) -0.016(3) 0.014(3) 0.001(3)
C18 0.029(3) 0.057(4) 0.081(5) 0.012(4) 0.000(3) -0.010(3)
N3 0.023(2) 0.021(2) 0.019(2) -0.005(2) 0.000(2) -0.003(2)
C19 0.028(3) 0.027(3) 0.027(3) -0.006(2) 0.002(2) -0.007(2)
C20 0.036(3) 0.031(3) 0.025(3) -0.001(2) -0.003(2) -0.001(2)
C21 0.032(3) 0.040(3) 0.031(3) -0.001(3) -0.005(2) 0.002(2)
C22 0.028(3) 0.052(4) 0.037(3) -0.013(3) 0.002(2) 0.001(3)
C23 0.025(3) 0.036(3) 0.025(3) -0.007(2) 0.005(2) -0.008(2)
C24 0.050(4) 0.066(5) 0.048(4) -0.001(3) -0.005(3) 0.008(3)
N4 0.024(2) 0.016(2) 0.021(2) -0.005(2) 0.004(2) -0.005(2)
C28 0.033(3) 0.026(3) 0.019(2) -0.008(2) 0.003(2) -0.009(2)
C29 0.037(3) 0.022(3) 0.019(2) 0.002(2) 0.004(2) -0.015(2)
C30 0.027(2) 0.023(3) 0.029(3) -0.007(2) 0.000(2) -0.011(2)
C31 0.032(3) 0.022(3) 0.031(3) -0.010(2) 0.009(2) -0.008(2)
C32 0.028(2) 0.023(3) 0.023(2) -0.005(2) 0.004(2) -0.010(2)
C33 0.038(3) 0.018(3) 0.040(3) -0.005(2) 0.002(2) -0.011(2)
C34 0.049(3) 0.035(3) 0.051(4) -0.008(3) -0.002(3) -0.024(3)
C35 0.041(3) 0.027(3) 0.065(4) -0.002(3) -0.014(3) -0.010(3)
C36 0.071(4) 0.034(3) 0.066(4) -0.024(3) 0.022(3) -0.022(3)

loop_
_atom_site_label
_atom_site_type_symbol
_atom_site_fract_x
_atom_site_fract_y
_atom_site_fract_z
_atom_site_U_iso_or_equiv
_atom_site_thermal_displace_type
_atom_site_occupancy
_atom_site_calc_flag
_atom_site_refinement_flags
_atom_site_disorder_group
Mo1 Mo 0.58601(3) 0.27517(3) 0.24646(2) 0.01972(14) Uani 1 d . .
Mo2 Mo 0.42677(3) 0.22639(3) 0.25512(2) 0.01916(14) Uani 1 d . .
Cl1 Cl 0.60693(10) 0.30197(10) 0.37651(7) 0.0290(3) Uani 1 d . .
Cl2 Cl 0.66577(11) 0.28287(10) 0.10746(7) 0.0322(3) Uani 1 d . .
Cl3 Cl 0.34998(10) 0.22577(10) 0.39368(7) 0.0263(3) Uani 1 d . .
Cl4 Cl 0.40549(11) 0.20112(10) 0.12441(7) 0.0299(3) Uani 1 d . .
N1 N 0.4994(3) 0.4707(3) 0.1963(2) 0.0240(9) Uani 1 d . .
C1 C 0.5337(4) 0.5393(4) 0.1237(3) 0.0295(11) Uani 1 d . .
H1A H 0.5962(4) 0.5033(4) 0.0918(3) 0.035 Uiso 1 calc R .
C2 C 0.4820(5) 0.6591(4) 0.0942(3) 0.0337(12) Uani 1 d . .
H2A H 0.5107(5) 0.7027(4) 0.0434(3) 0.040 Uiso 1 calc R .
C3 C 0.3884(5) 0.7179(4) 0.1373(3) 0.0320(12) Uani 1 d . .
C4 C 0.3528(4) 0.6447(4) 0.2134(3) 0.0308(11) Uani 1 d . .
H4A H 0.2891(4) 0.6784(4) 0.2458(3) 0.037 Uiso 1 calc R .
C5 C 0.4097(4) 0.5259(4) 0.2403(3) 0.0246(10) Uani 1 d . .
H5A H 0.3854(4) 0.4801(4) 0.2921(3) 0.029 Uiso 1 calc R .
C6 C 0.3258(6) 0.8497(5) 0.1060(3) 0.050(2) Uani 1 d . .
C7A C 0.3102(14) 0.9006(11) 0.1746(7) 0.029(3) Uiso 0.40 d PD 1
H7AA H 0.2714(14) 0.8585(11) 0.2233(7) 0.044 Uiso 0.40 calc PR 1
H7AB H 0.2584(14) 0.9829(11) 0.1536(7) 0.044 Uiso 0.40 calc PR 1
H7AC H 0.3908(14) 0.8928(11) 0.1910(7) 0.044 Uiso 0.40 calc PR 1
C8A C 0.3852(16) 0.9157(15) 0.0326(10) 0.062(4) Uiso 0.40 d PD 1
H8AA H 0.3389(16) 0.9991(15) 0.0170(10) 0.092 Uiso 0.40 calc PR 1
H8AB H 0.3860(16) 0.8916(15) -0.0147(10) 0.092 Uiso 0.40 calc PR 1
H8AC H 0.4697(16) 0.8994(15) 0.0475(10) 0.092 Uiso 0.40 calc PR 1
C9A C 0.1899(14) 0.8747(15) 0.0747(11) 0.060(4) Uiso 0.40 d PD 1
H9AA H 0.1473(14) 0.8331(15) 0.1209(11) 0.090 Uiso 0.40 calc PR 1
H9AB H 0.1974(14) 0.8477(15) 0.0280(11) 0.090 Uiso 0.40 calc PR 1
H9AC H 0.1430(14) 0.9583(15) 0.0564(11) 0.090 Uiso 0.40 calc PR 1
C7B C 0.2604(17) 0.8962(14) 0.1730(9) 0.045(4) Uiso 0.40 d PD 2
H7BA H 0.3156(17) 0.8641(14) 0.2211(9) 0.068 Uiso 0.40 calc PR 2
H7BB H 0.1877(17) 0.8738(14) 0.1904(9) 0.068 Uiso 0.40 calc PR 2
H7BC H 0.2351(17) 0.9812(14) 0.1511(9) 0.068 Uiso 0.40 calc PR 2
C8B C 0.4399(16) 0.8999(19) 0.0825(14) 0.082(6) Uiso 0.40 d PD 2
H8BA H 0.4887(16) 0.8734(19) 0.1331(14) 0.123 Uiso 0.40 calc PR 2
H8BB H 0.4069(16) 0.9851(19) 0.0600(14) 0.123 Uiso 0.40 calc PR 2
H8BC H 0.4920(16) 0.8712(19) 0.0406(14) 0.123 Uiso 0.40 calc PR 2
C9B C 0.2535(17) 0.8909(15) 0.0289(10) 0.060(4) Uiso 0.40 d PD 2
H9BA H 0.3039(17) 0.8559(15) -0.0107(10) 0.090 Uiso 0.40 calc PR 2
H9BB H 0.2280(17) 0.9757(15) 0.0035(10) 0.090 Uiso 0.40 calc PR 2
H9BC H 0.1806(17) 0.8683(15) 0.0428(10) 0.090 Uiso 0.40 calc PR 2
C7C C 0.4159(34) 0.8967(44) 0.1322(25) 0.102(15) Uiso 0.20 d PD 3
H7C1 H 0.4291(34) 0.8617(44) 0.1929(25) 0.153 Uiso 0.20 calc PR 3
H7C2 H 0.3795(34) 0.9814(44) 0.1157(25) 0.153 Uiso 0.20 calc PR 3
H7C3 H 0.4947(34) 0.8758(44) 0.1041(25) 0.153 Uiso 0.20 calc PR 3
C8C C 0.3138(22) 0.9081(19) 0.0146(12) 0.020(5) Uiso 0.20 d PD 3
H8C1 H 0.2726(22) 0.9920(19) 0.0009(12) 0.030 Uiso 0.20 calc PR 3
H8C2 H 0.2652(22) 0.8784(19) -0.0075(12) 0.030 Uiso 0.20 calc PR 3
H8C3 H 0.3954(22) 0.8927(19) -0.0104(12) 0.030 Uiso 0.20 calc PR 3
C9C C 0.1999(25) 0.8897(27) 0.1511(17) 0.050(8) Uiso 0.20 d PD 3
H9C1 H 0.2112(25) 0.8492(27) 0.2117(17) 0.075 Uiso 0.20 calc PR 3
H9C2 H 0.1384(25) 0.8708(27) 0.1313(17) 0.075 Uiso 0.20 calc PR 3
H9C3 H 0.1720(25) 0.9738(27) 0.1381(17) 0.075 Uiso 0.20 calc PR 3
N2 N 0.7315(3) 0.0984(3) 0.3025(2) 0.0227(8) Uani 1 d . .
C10 C 0.7248(4) 0.0305(4) 0.3832(3) 0.0249(10) Uani 1 d . .
H10A H 0.6585(4) 0.0604(4) 0.4157(3) 0.030 Uiso 1 calc R .
C11 C 0.8087(4) -0.0794(4) 0.4210(3) 0.0293(11) Uani 1 d . .
H11A H 0.7980(4) -0.1225(4) 0.4777(3) 0.035 Uiso 1 calc R .
C12 C 0.9096(4) -0.1284(4) 0.3770(3) 0.0324(12) Uani 1 d . .
C13 C 0.9176(5) -0.0558(5) 0.2941(3) 0.0393(13) Uani 1 d . .
H13A H 0.9848(5) -0.0824(5) 0.2609(3) 0.047 Uiso 1 calc R .
C14 C 0.8294(4) 0.0541(4) 0.2594(3) 0.0305(11) Uani 1 d . .
H14A H 0.8385(4) 0.0998(4) 0.2031(3) 0.037 Uiso 1 calc R .
C15 C 1.0055(5) -0.2511(5) 0.4138(4) 0.0440(14) Uani 1 d . .
C16 C 0.9738(5) -0.3185(5) 0.5033(3) 0.0469(14) Uani 1 d . .
H16A H 1.0372(5) -0.3958(5) 0.5241(3) 0.070 Uiso 1 calc R .
H16B H 0.8942(5) -0.3264(5) 0.5027(3) 0.070 Uiso 1 calc R .
H16C H 0.9699(5) -0.2761(5) 0.5401(3) 0.070 Uiso 1 calc R .
C17 C 1.0155(6) -0.3212(5) 0.3573(4) 0.067(2) Uani 1 d . .
H17A H 1.0767(6) -0.3992(5) 0.3810(4) 0.100 Uiso 1 calc R .
H17B H 1.0405(6) -0.2814(5) 0.3011(4) 0.100 Uiso 1 calc R .
H17C H 0.9356(6) -0.3272(5) 0.3540(4) 0.100 Uiso 1 calc R .
C18 C 1.1321(5) -0.2393(6) 0.4158(4) 0.068(2) Uani 1 d . .
H18A H 1.1944(5) -0.3167(6) 0.4392(4) 0.102 Uiso 1 calc R .
H18B H 1.1268(5) -0.1940(6) 0.4508(4) 0.102 Uiso 1 calc R .
H18C H 1.1546(5) -0.1996(6) 0.3589(4) 0.102 Uiso 1 calc R .
N3 N 0.2737(3) 0.3974(3) 0.1979(2) 0.0227(8) Uani 1 d . .
C19 C 0.2768(4) 0.4664(4) 0.1168(3) 0.0293(11) Uani 1 d . .
H19A H 0.3509(4) 0.4482(4) 0.0870(3) 0.035 Uiso 1 calc R .
C20 C 0.1773(5) 0.5617(4) 0.0757(3) 0.0362(12) Uani 1 d . .
H20A H 0.1856(5) 0.6088(4) 0.0196(3) 0.043 Uiso 1 calc R .
C21 C 0.0649(5) 0.5895(5) 0.1155(3) 0.0424(14) Uani 1 d . .
C22 C 0.0628(5) 0.5190(5) 0.1999(3) 0.0445(14) Uani 1 d . .
H22A H -0.0104(5) 0.5351(5) 0.2310(3) 0.053 Uiso 1 calc R .
C23 C 0.1662(4) 0.4267(4) 0.2378(3) 0.0311(11) Uani 1 d . .
H23A H 0.1617(4) 0.3812(4) 0.2950(3) 0.037 Uiso 1 calc R .
C24 C -0.0540(6) 0.6878(6) 0.0710(4) 0.069(2) Uani 1 d . .
C25A C -0.1557(14) 0.6406(13) 0.0796(10) 0.069(4) Uiso 0.50 d P 3
H25A H -0.1663(14) 0.5987(13) 0.1389(10) 0.104 Uiso 0.50 calc PR 3
H25B H -0.1346(14) 0.5874(13) 0.0487(10) 0.104 Uiso 0.50 calc PR 3
H25C H -0.2322(14) 0.7050(13) 0.0569(10) 0.104 Uiso 0.50 calc PR 3
C26A C -0.0953(14) 0.7815(13) 0.1265(9) 0.065(4) Uiso 0.50 d P 3
H26A H -0.1052(14) 0.7386(13) 0.1856(9) 0.098 Uiso 0.50 calc PR 3
H26B H -0.1729(14) 0.8444(13) 0.1040(9) 0.098 Uiso 0.50 calc PR 3
H26C H -0.0311(14) 0.8143(13) 0.1211(9) 0.098 Uiso 0.50 calc PR 3
C27A C -0.0389(14) 0.7496(14) -0.0168(9) 0.062(4) Uiso 0.50 d P 3
H27A H 0.0271(14) 0.7805(14) -0.0228(9) 0.093 Uiso 0.50 calc PR 3
H27B H -0.1156(14) 0.8139(14) -0.0394(9) 0.093 Uiso 0.50 calc PR 3
H27C H -0.0180(14) 0.6963(14) -0.0475(9) 0.093 Uiso 0.50 calc PR 3
C25B C -0.1195(20) 0.6254(19) 0.0367(14) 0.115(7) Uiso 0.50 d P 4
H25D H -0.0615(20) 0.5844(19) 0.0029(14) 0.172 Uiso 0.50 calc PR 4
H25E H -0.1911(20) 0.6840(19) 0.0023(14) 0.172 Uiso 0.50 calc PR 4
H25F H -0.1459(20) 0.5696(19) 0.0841(14) 0.172 Uiso 0.50 calc PR 4
C26B C -0.1297(13) 0.7487(13) 0.1201(9) 0.062(4) Uiso 0.50 d P 4
H26D H -0.2021(13) 0.8087(13) 0.0873(9) 0.093 Uiso 0.50 calc PR 4
H26E H -0.0846(13) 0.7853(13) 0.1382(9) 0.093 Uiso 0.50 calc PR 4
H26F H -0.1556(13) 0.6949(13) 0.1693(9) 0.093 Uiso 0.50 calc PR 4
C27B C -0.0153(11) 0.7834(11) -0.0122(8) 0.044(3) Uiso 0.50 d P 4
H27D H 0.0381(11) 0.7432(11) -0.0481(8) 0.066 Uiso 0.50 calc PR 4
H27E H 0.0283(11) 0.8210(11) 0.0061(8) 0.066 Uiso 0.50 calc PR 4
H27F H -0.0895(11) 0.8422(11) -0.0435(8) 0.066 Uiso 0.50 calc PR 4
N4 N 0.5079(3) 0.0305(3) 0.3060(2) 0.0220(8) Uani 1 d . .
C28 C 0.4737(4) -0.0345(4) 0.3810(3) 0.0267(11) Uani 1 d . .
H28A H 0.4247(4) 0.0040(4) 0.4169(3) 0.032 Uiso 1 calc R .
C29 C 0.5072(4) -0.1537(4) 0.4070(3) 0.0275(11) Uani 1 d . .
H29A H 0.4805(4) -0.1945(4) 0.4598(3) 0.033 Uiso 1 calc R .
C30 C 0.5797(4) -0.2160(4) 0.3573(3) 0.0263(11) Uani 1 d . .
C31 C 0.6197(4) -0.1488(4) 0.2821(3) 0.0290(11) Uani 1 d . .
H31A H 0.6726(4) -0.1858(4) 0.2466(3) 0.035 Uiso 1 calc R .
C32 C 0.5826(4) -0.0290(4) 0.2592(3) 0.0259(11) Uani 1 d . .
H32A H 0.6114(4) 0.0134(4) 0.2079(3) 0.031 Uiso 1 calc R .
C33 C 0.6078(5) -0.3477(4) 0.3843(3) 0.0333(12) Uani 1 d . .
C34 C 0.4843(5) -0.3687(5) 0.3998(4) 0.0442(14) Uani 1 d . .
H34A H 0.5000(5) -0.4521(5) 0.4172(4) 0.066 Uiso 1 calc R .
H34B H 0.4350(5) -0.3270(5) 0.3482(4) 0.066 Uiso 1 calc R .
H34C H 0.4399(5) -0.3404(5) 0.4440(4) 0.066 Uiso 1 calc R .
C35 C 0.6828(5) -0.4114(5) 0.4668(4) 0.0478(15) Uani 1 d . .
H35A H 0.7008(5) -0.4952(5) 0.4841(4) 0.072 Uiso 1 calc R .
H35B H 0.6354(5) -0.3833(5) 0.5103(4) 0.072 Uiso 1 calc R .
H35C H 0.7599(5) -0.3961(5) 0.4583(4) 0.072 Uiso 1 calc R .
C36 C 0.6792(6) -0.3967(5) 0.3167(4) 0.056(2) Uani 1 d . .
H36A H 0.6951(6) -0.4804(5) 0.3362(4) 0.084 Uiso 1 calc R .
H36B H 0.7572(6) -0.3831(5) 0.3061(4) 0.084 Uiso 1 calc R .
H36C H 0.6303(6) -0.3577(5) 0.2649(4) 0.084 Uiso 1 calc R .
C37A C -0.0847(13) 0.2688(15) 0.2857(12) 0.068(4) Uiso 0.50 d PD 5
H37A H -0.1615(13) 0.3302(15) 0.2793(12) 0.081 Uiso 0.50 calc PR 5
C38A C -0.0026(16) 0.2643(14) 0.2225(11) 0.075(5) Uiso 0.50 d PD 5
H38A H -0.0245(16) 0.3215(14) 0.1682(11) 0.090 Uiso 0.50 calc PR 5
C39A C 0.1140(17) 0.1765(21) 0.2362(13) 0.076(9) Uiso 0.50 d PD 5
H39A H 0.1703(17) 0.1781(21) 0.1914(13) 0.091 Uiso 0.50 calc PR 5
C40A C 0.1482(18) 0.0909(18) 0.3103(16) 0.095(8) Uiso 0.50 d PD 5
H40A H 0.2278(18) 0.0332(18) 0.3166(16) 0.115 Uiso 0.50 calc PR 5
C41A C 0.0672(25) 0.0842(19) 0.3808(14) 0.101(8) Uiso 0.50 d PD 5
H41A H 0.0896(25) 0.0245(19) 0.4341(14) 0.122 Uiso 0.50 calc PR 5
C42A C -0.0440(15) 0.1705(18) 0.3643(11) 0.051(4) Uiso 0.50 d PD 5
H42A H -0.1015(15) 0.1670(18) 0.4085(11) 0.061 Uiso 0.50 calc PR 5
C37B C -0.0622(13) 0.2158(18) 0.3320(14) 0.059(4) Uiso 0.50 d PD 6
H37B H -0.1408(13) 0.2558(18) 0.3491(14) 0.071 Uiso 0.50 calc PR 6
C38B C -0.0207(17) 0.2524(18) 0.2556(15) 0.101(8) Uiso 0.50 d PD 6
H38B H -0.0769(17) 0.3190(18) 0.2168(15) 0.122 Uiso 0.50 calc PR 6
C39B C 0.0932(17) 0.2071(18) 0.2244(9) 0.058(7) Uiso 0.50 d PD 6
H39B H 0.1172(17) 0.2411(18) 0.1688(9) 0.070 Uiso 0.50 calc PR 6
C40B C 0.1701(12) 0.1052(13) 0.2834(10) 0.051(4) Uiso 0.50 d PD 6
H40B H 0.2496(12) 0.0695(13) 0.2653(10) 0.062 Uiso 0.50 calc PR 6
C41B C 0.1405(16) 0.0508(13) 0.3672(10) 0.070(4) Uiso 0.50 d PD 6
H41B H 0.1954(16) -0.0182(13) 0.4051(10) 0.084 Uiso 0.50 calc PR 6
C42B C 0.0231(23) 0.1085(22) 0.3880(12) 0.086(6) Uiso 0.50 d PD 6
H42B H -0.0040(23) 0.0757(22) 0.4429(12) 0.103 Uiso 0.50 calc PR 6

loop_
_atom_type_symbol
_atom_type_description
_atom_type_scat_dispersion_real
_atom_type_scat_dispersion_imag
_atom_type_scat_source
C C 0.0033 0.0016 'International Tables Vol C Tables 4.2.6.8 and 6.1.1.4'
H H 0.0000 0.0000 'International Tables Vol C Tables 4.2.6.8 and 6.1.1.4'
N N 0.0061 0.0033 'International Tables Vol C Tables 4.2.6.8 and 6.1.1.4'
Cl Cl 0.1484 0.1585 'International Tables Vol C Tables 4.2.6.8 and 6.1.1.4'
Mo Mo -1.6832 0.6857 'International Tables Vol C Tables 4.2.6.8 and 6.1.1.4'

loop_
_geom_angle_atom_site_label_1
_geom_angle_atom_site_label_2
_geom_angle_atom_site_label_3
_geom_angle
_geom_angle_site_symmetry_1
_geom_angle_site_symmetry_3
_geom_angle_publ_flag
Mo2 Mo1 N1 100.78(9) . . y
Mo2 Mo1 N2 100.41(9) . . y
N1 Mo1 N2 158.43(13) . . y
Mo2 Mo1 Cl2 104.09(3) . . y
N1 Mo1 Cl2 89.02(10) . . y
N2 Mo1 Cl2 89.72(9) . . y
Mo2 Mo1 Cl1 108.90(3) . . y
N1 Mo1 Cl1 84.02(10) . . y
N2 Mo1 Cl1 85.36(10) . . y
Cl2 Mo1 Cl1 147.00(4) . . y
Mo1 Mo2 N4 102.40(9) . . y
Mo1 Mo2 N3 103.91(10) . . y
N4 Mo2 N3 153.24(13) . . y
Mo1 Mo2 Cl3 101.94(3) . . y
N4 Mo2 Cl3 90.17(9) . . y
N3 Mo2 Cl3 89.08(9) . . y
Mo1 Mo2 Cl4 108.73(3) . . y
N4 Mo2 Cl4 84.22(9) . . y
N3 Mo2 Cl4 82.88(9) . . y
Cl3 Mo2 Cl4 149.32(4) . . y
C1 N1 C5 116.6(4) . . n
C1 N1 Mo1 123.3(3) . . n
C5 N1 Mo1 120.1(3) . . n
N1 C1 C2 123.0(4) . . n
C1 C2 C3 121.6(5) . . n
C2 C3 C4 114.9(4) . . n
C2 C3 C6 123.5(5) . . n
C4 C3 C6 121.6(4) . . n
C5 C4 C3 120.7(4) . . n
N1 C5 C4 123.2(4) . . n
C9B C6 C7B 115.7(10) . . n
C8C C6 C3 115.7(9) . . n
C9B C6 C3 110.7(8) . . n
C8A C6 C3 115.3(8) . . n
C7B C6 C3 113.9(7) . . n
C8A C6 C7A 108.2(9) . . n
C3 C6 C7A 113.0(6) . . n
C8C C6 C9C 111.7(14) . . n
C3 C6 C9C 112.5(12) . . n
C8C C6 C7C 104.1(17) . . n
C3 C6 C7C 105.2(18) . . n
C9C C6 C7C 106.7(16) . . n
C8A C6 C9A 106.5(10) . . n
C3 C6 C9A 105.4(7) . . n
C7A C6 C9A 107.9(9) . . n
C9B C6 C8B 108.5(10) . . n
C7B C6 C8B 102.5(10) . . n
C3 C6 C8B 104.5(9) . . n
C14 N2 C10 116.0(4) . . n
C14 N2 Mo1 123.2(3) . . n
C10 N2 Mo1 120.8(3) . . n
N2 C10 C11 123.9(4) . . n
C10 C11 C12 121.1(5) . . n
C11 C12 C13 114.5(4) . . n
C11 C12 C15 124.3(5) . . n
C13 C12 C15 121.2(4) . . n
C14 C13 C12 121.6(5) . . n
N2 C14 C13 122.8(5) . . n
C12 C15 C16 112.4(4) . . n
C12 C15 C17 109.8(5) . . n
C16 C15 C17 108.8(5) . . n
C12 C15 C18 108.3(5) . . n
C16 C15 C18 108.9(5) . . n
C17 C15 C18 108.5(5) . . n
C23 N3 C19 116.3(4) . . n
C23 N3 Mo2 121.4(3) . . n
C19 N3 Mo2 121.4(3) . . n
N3 C19 C20 123.2(4) . . n
C19 C20 C21 120.7(5) . . n
C20 C21 C22 115.8(4) . . n
C20 C21 C24 123.7(5) . . n
C22 C21 C24 120.5(5) . . n
C23 C22 C21 120.5(5) . . n
N3 C23 C22 123.5(5) . . n
C27A C24 C25A 109.1(10) . . n
C26B C24 C21 114.8(8) . . n
C27A C24 C21 114.2(8) . . n
C25A C24 C21 110.7(8) . . n
C26B C24 C25B 113.7(11) . . n
C21 C24 C25B 104.8(9) . . n
C26B C24 C27B 107.4(9) . . n
C21 C24 C27B 108.7(6) . . n
C25B C24 C27B 107.0(10) . . n
C27A C24 C26A 110.4(9) . . n
C25A C24 C26A 107.9(9) . . n
C21 C24 C26A 104.3(7) . . n
C32 N4 C28 116.2(4) . . n
C32 N4 Mo2 121.2(3) . . n
C28 N4 Mo2 122.2(3) . . n
N4 C28 C29 122.9(4) . . n
C28 C29 C30 121.6(4) . . n
C29 C30 C31 115.0(4) . . n
C29 C30 C33 120.7(4) . . n
C31 C30 C33 124.3(4) . . n
C32 C31 C30 120.8(4) . . n
N4 C32 C31 123.5(4) . . n
C30 C33 C35 109.3(4) . . n
C30 C33 C34 108.0(4) . . n
C35 C33 C34 108.7(4) . . n
C30 C33 C36 112.0(4) . . n
C35 C33 C36 109.7(5) . . n
C34 C33 C36 109.0(5) . . n
C38A C37A C42A 114.1(12) . . n
C37A C38A C39A 121.2(16) . . n
C40A C39A C38A 122.2(16) . . n
C39A C40A C41A 121.4(17) . . n
C42A C41A C40A 114.1(17) . . n
C41A C42A C37A 126.8(14) . . n
C38B C37B C42B 114.0(15) . . n
C37B C38B C39B 128.8(19) . . n
C38B C39B C40B 113.0(14) . . n
C39B C40B C41B 126.4(13) . . n
C42B C41B C40B 112.8(14) . . n
C41B C42B C37B 124.9(15) . . n

loop_
_geom_bond_atom_site_label_1
_geom_bond_atom_site_label_2
_geom_bond_distance
_geom_bond_site_symmetry_2
_geom_bond_publ_flag
Mo1 Mo2 2.1423(5) . y
Mo1 N1 2.232(4) . y
Mo1 N2 2.235(4) . y
Mo1 Cl2 2.4124(12) . y
Mo1 Cl1 2.4291(12) . y
Mo2 N4 2.233(4) . y
Mo2 N3 2.235(4) . y
Mo2 Cl3 2.4158(11) . y
Mo2 Cl4 2.4309(12) . y
N1 C1 1.344(6) . n
N1 C5 1.350(6) . n
C1 C2 1.367(7) . n
C2 C3 1.384(7) . n
C3 C4 1.414(7) . n
C3 C6 1.510(7) . n
C4 C5 1.362(7) . n
C6 C8C 1.46(2) . n
C6 C9B 1.465(15) . n
C6 C8A 1.48(2) . n
C6 C7B 1.487(14) . n
C6 C7A 1.514(12) . n
C6 C9C 1.56(2) . n
C6 C7C 1.58(3) . n
C6 C9A 1.609(15) . n
C6 C8B 1.63(2) . n
N2 C14 1.337(6) . n
N2 C10 1.342(6) . n
C10 C11 1.367(7) . n
C11 C12 1.388(7) . n
C12 C13 1.393(7) . n
C12 C15 1.523(7) . n
C13 C14 1.378(7) . n
C15 C16 1.528(7) . n
C15 C17 1.532(9) . n
C15 C18 1.541(8) . n
N3 C23 1.338(6) . n
N3 C19 1.345(6) . n
C19 C20 1.368(7) . n
C20 C21 1.380(7) . n
C21 C22 1.392(7) . n
C21 C24 1.538(7) . n
C22 C23 1.365(7) . n
C24 C26B 1.380(15) . n
C24 C27A 1.43(2) . n
C24 C25A 1.49(2) . n
C24 C25B 1.59(2) . n
C24 C27B 1.645(14) . n
C24 C26A 1.72(2) . n
N4 C32 1.336(6) . n
N4 C28 1.351(6) . n
C28 C29 1.366(6) . n
C29 C30 1.386(7) . n
C30 C31 1.393(7) . n
C30 C33 1.526(6) . n
C31 C32 1.375(7) . n
C33 C35 1.528(7) . n
C33 C34 1.530(7) . n
C33 C36 1.532(7) . n
C37A C38A 1.35(2) . n
C37A C42A 1.45(2) . n
C38A C39A 1.39(2) . n
C39A C40A 1.32(2) . n
C40A C41A 1.42(2) . n
C41A C42A 1.34(3) . n
C37B C38B 1.31(2) . n
C37B C42B 1.44(2) . n
C38B C39B 1.36(2) . n
C39B C40B 1.39(2) . n
C40B C41B 1.40(2) . n
C41B C42B 1.37(3) . n

loop_
_geom_torsion_atom_site_label_1
_geom_torsion_atom_site_label_2
_geom_torsion_atom_site_label_3
_geom_torsion_atom_site_label_4
_geom_torsion
_geom_torsion_site_symmetry_1
_geom_torsion_site_symmetry_2
_geom_torsion_site_symmetry_3
_geom_torsion_site_symmetry_4
_geom_torsion_publ_flag
N1 Mo1 Mo2 N3 5.19(13) . . . . y
N2 Mo1 Mo2 N4 -3.76(13) . . . . y
Cl1 Mo1 Mo2 Cl3 0.46(4) . . . . y
Cl2 Mo1 Mo2 Cl4 0.56(5) . . . . y
